data_7242014
loop_
_publ_author_name
'Min, Xue'
'Tian, Hong-rui'
'Li, Ming'
'Tian, Di'

_publ_section_title
;
 Fabrication of new structures from a 3D cobalt phosphonate network:
 structural transformation and proton conductivity investigation
;
_journal_issue 4
_journal_name_full CrystEngComm
_journal_page_first 876
_journal_page_last 883
_journal_paper_doi 10.1039/D0CE01508C
_journal_volume 23
_journal_year 2021
_chemical_formula_moiety 'C44 H42 Co2 N4 O15 P4 Si'
_chemical_formula_sum 'C44 H42 Co2 N4 O15 P4 Si'
_chemical_formula_weight 1136.64
_space_group_crystal_system triclinic
_space_group_IT_number 2
_space_group_name_Hall '-P 1'
_space_group_name_H-M_alt 'P -1'
_atom_sites_solution_hydrogens mixed
_audit_creation_date 2020-10-06
_audit_creation_method
;
Olex2 1.3
(compiled 2020.07.31 svn.rc2a77460 for OlexSys, GUI svn.r6145)
;
_audit_update_record
;
2020-10-06 deposited with the CCDC.	2020-12-22 downloaded from the CCDC.
;
_cell_angle_alpha 61.5090(10)
_cell_angle_beta 68.1250(10)
_cell_angle_gamma 64.2240(10)
_cell_formula_units_Z 2
_cell_length_a 13.6830(9)
_cell_length_b 14.9714(10)
_cell_length_c 15.0532(10)
_cell_measurement_reflns_used 4600
_cell_measurement_temperature 296.15
_cell_measurement_theta_max 25.9325
_cell_measurement_theta_min 2.6525
_cell_volume 2386.9(3)
_computing_molecular_graphics 'Olex2 1.3 (Dolomanov et al., 2009)'
_computing_publication_material 'Olex2 1.3 (Dolomanov et al., 2009)'
_computing_structure_refinement 'SHELXL 2018/3 (Sheldrick, 2015)'
_diffrn_ambient_temperature 296.15
_diffrn_measured_fraction_theta_full 0.996
_diffrn_measured_fraction_theta_max 0.994
_diffrn_measurement_device_type 'Bruker APEX-II CCD'
_diffrn_measurement_method 'phi and omega scans'
_diffrn_radiation_type MoK\a
_diffrn_radiation_wavelength 0.71073
_diffrn_reflns_av_R_equivalents 0.0231
_diffrn_reflns_av_unetI/netI 0.0455
_diffrn_reflns_Laue_measured_fraction_full 0.996
_diffrn_reflns_Laue_measured_fraction_max 0.994
_diffrn_reflns_limit_h_max 16
_diffrn_reflns_limit_h_min -16
_diffrn_reflns_limit_k_max 16
_diffrn_reflns_limit_k_min -18
_diffrn_reflns_limit_l_max 18
_diffrn_reflns_limit_l_min -15
_diffrn_reflns_number 15202
_diffrn_reflns_point_group_measured_fraction_full 0.996
_diffrn_reflns_point_group_measured_fraction_max 0.994
_diffrn_reflns_theta_full 25.242
_diffrn_reflns_theta_max 26.123
_diffrn_reflns_theta_min 1.631
_exptl_absorpt_coefficient_mu 0.927
_exptl_crystal_colour pink
_exptl_crystal_density_diffrn 1.582
_exptl_crystal_description plate
_exptl_crystal_F_000 1164
_refine_diff_density_max 0.477
_refine_diff_density_min -0.456
_refine_diff_density_rms 0.068
_refine_ls_extinction_method none
_refine_ls_goodness_of_fit_ref 1.039
_refine_ls_hydrogen_treatment mixed
_refine_ls_matrix_type full
_refine_ls_number_parameters 655
_refine_ls_number_reflns 9438
_refine_ls_number_restraints 0
_refine_ls_restrained_S_all 1.039
_refine_ls_R_factor_all 0.0518
_refine_ls_R_factor_gt 0.0400
_refine_ls_shift/su_max 0.001
_refine_ls_shift/su_mean 0.000
_refine_ls_structure_factor_coef Fsqd
_refine_ls_weighting_details 'w=1/[\s^2^(Fo^2^)+(0.0509P)^2^+0.5100P] where P=(Fo^2^+2Fc^2^)/3'
_refine_ls_weighting_scheme calc
_refine_ls_wR_factor_gt 0.0965
_refine_ls_wR_factor_ref 0.1039
_reflns_Friedel_coverage 0.000
_reflns_number_gt 7606
_reflns_number_total 9438
_reflns_threshold_expression 'I > 2\s(I)'
_cod_data_source_file d0ce01508c2.cif
_cod_data_source_block 2
_cod_depositor_comments 'Adding full bibliography for 7241867--7242014.cif.'
_cod_database_code 7242014
_shelx_shelxl_version_number 2018/3
_shelx_space_group_comment
;
The symmetry employed for this shelxl refinement is uniquely defined
by the following loop, which should always be used as a source of
symmetry information in preference to the above space-group names.
They are only intended as comments.
;
_olex2_refinement_description
;
1. Fixed Uiso
 At 1.2 times of:
  All C(H) groups
 At 1.5 times of:
  All O(H) groups
2.a Aromatic/amide H refined with riding coordinates:
 C3(H3), C20(H20), C21(H21), C2(H2A), C5(H5), C15(H15), C23(H23), C17(H17),
 C14(H14), C18(H18), C34(H34), C28(H28), C11(H11), C24(H24), C6(H6A), C31(H31),
 C44(H44), C37(H37), C33(H33), C9(H9), C12(H12), C27(H27), C25(H25), C32(H32),
 C42(H42), C26(H26), C35(H35), C8(H8A), C41(H41), C43(H43), C36(H36), C38(H38)
2.b Tetrahedral OH refined with riding coordinates:
 O8(H8), O6(H6), O2(H2), O11(H11A)
;
_olex2_submission_special_instructions 'No special instructions were received'

loop_
_space_group_symop_operation_xyz
'x, y, z'
'-x, -y, -z'

loop_
_atom_site_label
_atom_site_type_symbol
_atom_site_fract_x
_atom_site_fract_y
_atom_site_fract_z
_atom_site_U_iso_or_equiv
_atom_site_adp_type
_atom_site_occupancy
_atom_site_site_symmetry_order
_atom_site_calc_flag
_atom_site_refinement_flags_posn
_atom_site_refinement_flags_adp
_atom_site_refinement_flags_occupancy
_atom_site_disorder_assembly
_atom_site_disorder_group
Co1 Co 0.72477(3) -0.07139(3) 0.45137(3) 0.02524(10) Uani 1 1 d . . . . .
Co2 Co -0.09340(3) 0.44661(3) 0.16113(3) 0.02759(10) Uani 1 1 d . . . . .
Si1 Si 0.38448(5) -0.16274(6) 0.11637(6) 0.02320(16) Uani 1 1 d . . . . .
P3 P 0.63421(5) -0.24708(6) 0.45276(6) 0.02639(16) Uani 1 1 d . . . . .
P4 P 0.68907(6) -0.22541(6) -0.30797(5) 0.02723(16) Uani 1 1 d . . . . .
P2 P 0.01660(6) -0.41117(6) 0.33382(6) 0.02858(17) Uani 1 1 d . . . . .
P1 P 0.05552(6) 0.32485(5) 0.00147(6) 0.02744(16) Uani 1 1 d . . . . .
O12 O 0.64884(14) -0.12060(14) -0.39437(14) 0.0287(4) Uani 1 1 d . . . . .
O9 O 0.68340(15) -0.15963(15) 0.41181(15) 0.0335(4) Uani 1 1 d . . . . .
O1 O -0.01033(15) 0.33317(15) 0.10379(16) 0.0349(5) Uani 1 1 d . . . . .
O5 O -0.06590(15) -0.36918(15) 0.41558(16) 0.0351(5) Uani 1 1 d . . . . .
O15 O 0.04696(18) 0.4281(2) 0.19842(19) 0.0424(5) Uani 1 1 d . . . . .
O7 O 0.54713(15) -0.25515(16) 0.55096(15) 0.0346(5) Uani 1 1 d . . . . .
O14 O 0.57660(18) 0.06383(18) 0.41576(18) 0.0363(5) Uani 1 1 d . . . . .
N2 N 0.80568(17) -0.00367(18) 0.29419(18) 0.0297(5) Uani 1 1 d . . . . .
O3 O 0.11736(16) 0.40339(14) -0.06806(17) 0.0381(5) Uani 1 1 d . . . . .
O13 O 0.88297(18) -0.19818(18) 0.4827(2) 0.0357(5) Uani 1 1 d . . . . .
O8 O 0.72483(15) -0.35914(15) 0.47092(16) 0.0369(5) Uani 1 1 d . . . . .
H8 H 0.786461 -0.351869 0.450582 0.055 Uiso 1 1 calc R U . . .
O4 O -0.02917(18) -0.39383(18) 0.24902(17) 0.0440(5) Uani 1 1 d . . . . .
N1 N 0.79116(19) 0.03110(18) 0.45642(19) 0.0329(5) Uani 1 1 d . . . . .
O6 O 0.07337(16) -0.53442(15) 0.38414(16) 0.0386(5) Uani 1 1 d . . . . .
H6 H 0.063760 -0.552137 0.446622 0.058 Uiso 1 1 calc R U . . .
O2 O -0.02493(16) 0.32749(15) -0.05182(16) 0.0373(5) Uani 1 1 d . . . . .
H2 H -0.002212 0.349564 -0.114651 0.056 Uiso 1 1 calc R U . . .
C10 C 0.1237(2) -0.3493(2) 0.2780(2) 0.0286(6) Uani 1 1 d . . . . .
C19 C 0.4768(2) -0.1951(2) 0.0017(2) 0.0241(5) Uani 1 1 d . . . . .
C1 C 0.2994(2) -0.0181(2) 0.0752(2) 0.0256(6) Uani 1 1 d . . . . .
C22 C 0.6076(2) -0.2152(2) -0.1865(2) 0.0266(6) Uani 1 1 d . . . . .
N4 N -0.1937(2) 0.41711(19) 0.3085(2) 0.0393(6) Uani 1 1 d . . . . .
C3 C 0.2236(2) 0.1564(2) -0.0496(2) 0.0321(6) Uani 1 1 d . . . . .
H3 H 0.222057 0.201937 -0.118304 0.038 Uiso 1 1 calc R U . . .
C13 C 0.4656(2) -0.1887(2) 0.2072(2) 0.0250(6) Uani 1 1 d . . . . .
C16 C 0.5746(2) -0.2265(2) 0.3542(2) 0.0259(6) Uani 1 1 d . . . . .
C7 C 0.2817(2) -0.2394(2) 0.1821(2) 0.0272(6) Uani 1 1 d . . . . .
C4 C 0.1537(2) 0.1930(2) 0.0285(2) 0.0259(6) Uani 1 1 d . . . . .
C20 C 0.5913(2) -0.2219(2) -0.0193(2) 0.0337(7) Uani 1 1 d . . . . .
H20 H 0.625602 -0.232768 0.029612 0.040 Uiso 1 1 calc R U . . .
C21 C 0.6553(2) -0.2327(2) -0.1116(2) 0.0346(7) Uani 1 1 d . . . . .
H21 H 0.732070 -0.252155 -0.123229 0.042 Uiso 1 1 calc R U . . .
C2 C 0.2954(2) 0.0529(2) -0.0264(2) 0.0303(6) Uani 1 1 d . . . . .
H2A H 0.342133 0.030000 -0.079937 0.036 Uiso 1 1 calc R U . . .
C30 C 0.8440(2) 0.0744(2) 0.2741(2) 0.0312(6) Uani 1 1 d . . . . .
C5 C 0.1591(2) 0.1248(2) 0.1298(2) 0.0339(7) Uani 1 1 d . . . . .
H5 H 0.114646 0.148923 0.183047 0.041 Uiso 1 1 calc R U . . .
C29 C 0.8455(2) 0.0863(2) 0.3652(2) 0.0330(7) Uani 1 1 d . . . . .
C40 C -0.2881(3) 0.4004(2) 0.3222(3) 0.0429(8) Uani 1 1 d . . . . .
N3 N -0.24186(19) 0.4496(2) 0.1407(2) 0.0385(6) Uani 1 1 d . . . . .
C15 C 0.5847(2) -0.3089(2) 0.3298(2) 0.0365(7) Uani 1 1 d . . . . .
H15 H 0.628547 -0.377996 0.362184 0.044 Uiso 1 1 calc R U . . .
C23 C 0.4930(2) -0.1909(3) -0.1653(2) 0.0396(7) Uani 1 1 d . . . . .
H23 H 0.458831 -0.180133 -0.214225 0.047 Uiso 1 1 calc R U . . .
C17 C 0.5142(3) -0.1240(2) 0.3000(3) 0.0403(7) Uani 1 1 d . . . . .
H17 H 0.508988 -0.066693 0.312376 0.048 Uiso 1 1 calc R U . . .
C14 C 0.5309(2) -0.2900(2) 0.2584(2) 0.0347(7) Uani 1 1 d . . . . .
H14 H 0.538616 -0.347089 0.244261 0.042 Uiso 1 1 calc R U . . .
C18 C 0.4614(3) -0.1054(2) 0.2275(3) 0.0396(7) Uani 1 1 d . . . . .
H18 H 0.422011 -0.035557 0.191467 0.048 Uiso 1 1 calc R U . . .
C34 C 0.8104(2) -0.0251(2) 0.2168(2) 0.0373(7) Uani 1 1 d . . . . .
H34 H 0.783944 -0.079326 0.231222 0.045 Uiso 1 1 calc R U . . .
C28 C 0.9042(3) 0.1451(2) 0.3603(3) 0.0434(8) Uani 1 1 d . . . . .
H28 H 0.939576 0.184572 0.296653 0.052 Uiso 1 1 calc R U . . .
C11 C 0.2355(2) -0.4039(2) 0.2654(3) 0.0470(9) Uani 1 1 d . . . . .
H11 H 0.259866 -0.478283 0.289023 0.056 Uiso 1 1 calc R U . . .
C24 C 0.4301(2) -0.1827(3) -0.0726(2) 0.0383(7) Uani 1 1 d . . . . .
H24 H 0.353903 -0.168486 -0.059080 0.046 Uiso 1 1 calc R U . . .
C39 C -0.3137(2) 0.4155(2) 0.2286(3) 0.0424(8) Uani 1 1 d . . . . .
C6 C 0.2301(2) 0.0211(2) 0.1525(2) 0.0367(7) Uani 1 1 d . . . . .
H6A H 0.231784 -0.023950 0.221214 0.044 Uiso 1 1 calc R U . . .
C31 C 0.8813(3) 0.1371(3) 0.1731(3) 0.0486(8) Uani 1 1 d . . . . .
H31 H 0.902731 0.194170 0.159693 0.058 Uiso 1 1 calc R U . . .
C44 C -0.1674(3) 0.4102(3) 0.3892(3) 0.0521(9) Uani 1 1 d . . . . .
H44 H -0.102172 0.422384 0.378792 0.063 Uiso 1 1 calc R U . . .
C37 C -0.4224(3) 0.4174(4) 0.1365(4) 0.0787(14) Uani 1 1 d . . . . .
H37 H -0.483183 0.406064 0.134739 0.094 Uiso 1 1 calc R U . . .
C33 C 0.8530(3) 0.0300(3) 0.1153(3) 0.0465(8) Uani 1 1 d . . . . .
H33 H 0.859041 0.010781 0.062677 0.056 Uiso 1 1 calc R U . . .
C9 C 0.0920(3) -0.2399(3) 0.2438(3) 0.0620(12) Uani 1 1 d . . . . .
H9 H 0.016825 -0.201262 0.253088 0.074 Uiso 1 1 calc R U . . .
C12 C 0.3121(2) -0.3488(2) 0.2177(3) 0.0482(9) Uani 1 1 d . . . . .
H12 H 0.387223 -0.387617 0.209498 0.058 Uiso 1 1 calc R U . . .
C27 C 0.9096(3) 0.1446(3) 0.4497(3) 0.0532(9) Uani 1 1 d . . . . .
H27 H 0.951194 0.181237 0.447546 0.064 Uiso 1 1 calc R U . . .
C25 C 0.7943(3) 0.0341(3) 0.5420(3) 0.0497(9) Uani 1 1 d . . . . .
H25 H 0.755379 -0.002730 0.604835 0.060 Uiso 1 1 calc R U . . .
C32 C 0.8862(3) 0.1139(3) 0.0938(3) 0.0542(9) Uani 1 1 d . . . . .
H32 H 0.911880 0.154478 0.025792 0.065 Uiso 1 1 calc R U . . .
C42 C -0.3284(4) 0.3660(4) 0.5017(4) 0.0825(14) Uani 1 1 d . . . . .
H42 H -0.373948 0.348306 0.567040 0.099 Uiso 1 1 calc R U . . .
C26 C 0.8534(3) 0.0898(3) 0.5417(3) 0.0616(10) Uani 1 1 d . . . . .
H26 H 0.854457 0.089677 0.603137 0.074 Uiso 1 1 calc R U . . .
C35 C -0.2600(3) 0.4694(3) 0.0513(3) 0.0556(9) Uani 1 1 d . . . . .
H35 H -0.210687 0.494155 -0.009538 0.067 Uiso 1 1 calc R U . . .
C8 C 0.1687(2) -0.1857(3) 0.1961(3) 0.0592(11) Uani 1 1 d . . . . .
H8A H 0.144022 -0.111369 0.172763 0.071 Uiso 1 1 calc R U . . .
C41 C -0.3559(3) 0.3727(3) 0.4195(3) 0.0668(11) Uani 1 1 d . . . . .
H41 H -0.419688 0.358670 0.428975 0.080 Uiso 1 1 calc R U . . .
C43 C -0.2330(4) 0.3857(3) 0.4871(3) 0.0727(12) Uani 1 1 d . . . . .
H43 H -0.213455 0.382637 0.541690 0.087 Uiso 1 1 calc R U . . .
C36 C -0.3498(3) 0.4544(4) 0.0463(4) 0.0769(13) Uani 1 1 d . . . . .
H36 H -0.361274 0.469023 -0.017018 0.092 Uiso 1 1 calc R U . . .
C38 C -0.4048(3) 0.3977(3) 0.2282(4) 0.0657(11) Uani 1 1 d . . . . .
H38 H -0.453157 0.372543 0.289753 0.079 Uiso 1 1 calc R U . . .
O11 O 0.66100(18) -0.31542(15) -0.31000(16) 0.0416(5) Uani 1 1 d . . . . .
H11A H 0.625962 -0.289327 -0.355221 0.062 Uiso 1 1 calc R U . . .
O10 O 0.80937(15) -0.25916(16) -0.30835(16) 0.0385(5) Uani 1 1 d . . . . .
H14A H 0.553(3) 0.125(3) 0.422(3) 0.046(10) Uiso 1 1 d . . . . .
H13A H 0.899(3) -0.242(3) 0.459(3) 0.053(12) Uiso 1 1 d . . . . .
H15A H 0.036(4) 0.475(4) 0.224(4) 0.096(16) Uiso 1 1 d . . . . .
H14B H 0.531(3) 0.057(3) 0.409(3) 0.056(13) Uiso 1 1 d . . . . .
H15B H 0.092(5) 0.371(5) 0.232(5) 0.14(2) Uiso 1 1 d . . . . .
H13B H 0.875(4) -0.222(3) 0.541(4) 0.074(16) Uiso 1 1 d . . . . .

loop_
_atom_site_aniso_label
_atom_site_aniso_U_11
_atom_site_aniso_U_22
_atom_site_aniso_U_33
_atom_site_aniso_U_23
_atom_site_aniso_U_13
_atom_site_aniso_U_12
Co1 0.02605(19) 0.0272(2) 0.0242(2) -0.00884(16) -0.00392(16) -0.01186(15)
Co2 0.0292(2) 0.02344(19) 0.0272(2) -0.00724(16) -0.00472(16) -0.00934(15)
Si1 0.0222(3) 0.0258(4) 0.0216(4) -0.0100(3) -0.0047(3) -0.0062(3)
P3 0.0276(3) 0.0319(4) 0.0251(4) -0.0101(3) -0.0072(3) -0.0132(3)
P4 0.0294(4) 0.0287(4) 0.0207(4) -0.0108(3) -0.0068(3) -0.0037(3)
P2 0.0300(4) 0.0340(4) 0.0262(4) -0.0127(3) -0.0036(3) -0.0142(3)
P1 0.0300(4) 0.0217(3) 0.0305(4) -0.0066(3) -0.0108(3) -0.0080(3)
O12 0.0288(9) 0.0293(10) 0.0225(10) -0.0078(8) -0.0053(8) -0.0069(8)
O9 0.0397(11) 0.0405(11) 0.0297(11) -0.0122(9) -0.0053(9) -0.0234(9)
O1 0.0389(11) 0.0275(10) 0.0363(12) -0.0139(9) -0.0095(10) -0.0053(8)
O5 0.0319(10) 0.0390(11) 0.0361(12) -0.0175(10) -0.0012(9) -0.0136(9)
O15 0.0454(13) 0.0357(12) 0.0556(15) -0.0200(12) -0.0286(12) -0.0026(10)
O7 0.0337(10) 0.0469(12) 0.0280(11) -0.0153(9) -0.0014(9) -0.0196(9)
O14 0.0299(11) 0.0323(12) 0.0452(14) -0.0133(10) -0.0147(10) -0.0042(9)
N2 0.0266(11) 0.0339(13) 0.0290(13) -0.0112(11) -0.0026(10) -0.0134(10)
O3 0.0379(11) 0.0245(10) 0.0474(13) -0.0022(9) -0.0177(10) -0.0113(8)
O13 0.0358(11) 0.0372(12) 0.0332(14) -0.0156(11) -0.0059(10) -0.0093(9)
O8 0.0308(10) 0.0364(11) 0.0452(13) -0.0118(10) -0.0135(10) -0.0114(9)
O4 0.0530(13) 0.0589(14) 0.0343(12) -0.0152(11) -0.0132(11) -0.0290(11)
N1 0.0376(13) 0.0345(13) 0.0310(13) -0.0145(11) -0.0031(11) -0.0158(11)
O6 0.0485(12) 0.0334(11) 0.0338(12) -0.0156(9) -0.0034(10) -0.0140(9)
O2 0.0396(11) 0.0398(12) 0.0361(12) -0.0074(9) -0.0154(10) -0.0170(9)
C10 0.0286(14) 0.0324(15) 0.0278(15) -0.0141(12) -0.0022(12) -0.0122(12)
C19 0.0241(13) 0.0275(14) 0.0231(14) -0.0121(11) -0.0044(11) -0.0077(11)
C1 0.0266(13) 0.0272(14) 0.0254(14) -0.0101(12) -0.0062(12) -0.0098(11)
C22 0.0313(14) 0.0261(14) 0.0226(14) -0.0105(11) -0.0064(12) -0.0073(11)
N4 0.0445(14) 0.0383(14) 0.0348(15) -0.0131(12) 0.0008(12) -0.0212(12)
C3 0.0417(16) 0.0279(14) 0.0262(15) -0.0064(12) -0.0092(13) -0.0132(12)
C13 0.0236(13) 0.0319(14) 0.0203(13) -0.0109(11) -0.0024(11) -0.0102(11)
C16 0.0241(13) 0.0318(14) 0.0268(15) -0.0130(12) -0.0053(12) -0.0108(11)
C7 0.0258(13) 0.0307(14) 0.0266(15) -0.0121(12) -0.0043(12) -0.0095(11)
C4 0.0271(13) 0.0237(13) 0.0298(15) -0.0095(11) -0.0082(12) -0.0091(11)
C20 0.0295(14) 0.0543(19) 0.0277(16) -0.0207(14) -0.0053(13) -0.0166(13)
C21 0.0225(13) 0.0538(19) 0.0344(17) -0.0236(15) -0.0011(13) -0.0141(13)
C2 0.0347(15) 0.0322(15) 0.0268(15) -0.0145(12) -0.0023(13) -0.0125(12)
C30 0.0270(14) 0.0308(15) 0.0331(16) -0.0091(13) -0.0040(12) -0.0119(12)
C5 0.0356(15) 0.0338(16) 0.0261(15) -0.0136(13) -0.0042(13) -0.0051(12)
C29 0.0315(14) 0.0271(14) 0.0388(17) -0.0118(13) -0.0022(13) -0.0128(12)
C40 0.0402(17) 0.0372(17) 0.043(2) -0.0127(15) 0.0015(15) -0.0166(14)
N3 0.0324(13) 0.0402(14) 0.0396(15) -0.0127(12) -0.0063(12) -0.0125(11)
C15 0.0431(16) 0.0284(15) 0.0409(18) -0.0116(13) -0.0209(15) -0.0053(13)
C23 0.0325(15) 0.061(2) 0.0337(17) -0.0258(16) -0.0141(14) -0.0069(14)
C17 0.0564(19) 0.0305(16) 0.049(2) -0.0193(15) -0.0265(17) -0.0088(14)
C14 0.0432(16) 0.0309(15) 0.0385(17) -0.0182(13) -0.0153(14) -0.0075(13)
C18 0.0509(18) 0.0292(15) 0.0441(19) -0.0121(14) -0.0270(16) -0.0050(13)
C34 0.0388(16) 0.0439(18) 0.0350(17) -0.0127(14) -0.0081(14) -0.0200(14)
C28 0.0466(18) 0.0415(18) 0.049(2) -0.0196(16) 0.0008(16) -0.0259(15)
C11 0.0340(16) 0.0278(16) 0.075(3) -0.0220(17) -0.0083(17) -0.0061(13)
C24 0.0204(13) 0.061(2) 0.0377(18) -0.0286(16) -0.0037(13) -0.0072(13)
C39 0.0312(15) 0.0324(16) 0.055(2) -0.0103(15) -0.0062(16) -0.0125(13)
C6 0.0418(16) 0.0327(16) 0.0236(15) -0.0075(13) -0.0085(13) -0.0037(13)
C31 0.059(2) 0.052(2) 0.0371(19) -0.0053(16) -0.0016(17) -0.0386(17)
C44 0.069(2) 0.059(2) 0.038(2) -0.0208(17) -0.0008(18) -0.0349(19)
C37 0.058(3) 0.097(3) 0.098(4) -0.028(3) -0.030(3) -0.037(2)
C33 0.0487(19) 0.067(2) 0.0323(18) -0.0194(17) -0.0045(15) -0.0275(17)
C9 0.0235(15) 0.0357(19) 0.101(3) -0.013(2) -0.0054(18) -0.0083(14)
C12 0.0218(14) 0.0350(17) 0.084(3) -0.0286(18) -0.0056(16) -0.0032(13)
C27 0.060(2) 0.054(2) 0.066(3) -0.0292(19) -0.008(2) -0.0317(18)
C25 0.068(2) 0.057(2) 0.0383(19) -0.0226(17) -0.0009(18) -0.0347(18)
C32 0.059(2) 0.073(2) 0.0292(18) -0.0069(17) 0.0025(17) -0.043(2)
C42 0.085(3) 0.103(4) 0.045(3) -0.024(2) 0.014(2) -0.045(3)
C26 0.088(3) 0.070(3) 0.055(2) -0.030(2) -0.013(2) -0.044(2)
C35 0.0436(19) 0.066(2) 0.052(2) -0.0166(19) -0.0183(18) -0.0120(17)
C8 0.0306(17) 0.0287(17) 0.094(3) -0.0096(18) -0.0059(18) -0.0096(14)
C41 0.053(2) 0.079(3) 0.054(3) -0.019(2) 0.012(2) -0.035(2)
C43 0.097(3) 0.088(3) 0.038(2) -0.027(2) 0.004(2) -0.045(3)
C36 0.065(3) 0.101(4) 0.079(3) -0.028(3) -0.034(3) -0.027(3)
C38 0.044(2) 0.072(3) 0.080(3) -0.019(2) -0.009(2) -0.0325(19)
O11 0.0670(14) 0.0287(11) 0.0329(12) -0.0101(9) -0.0209(11) -0.0112(10)
O10 0.0303(10) 0.0472(12) 0.0284(11) -0.0164(10) -0.0090(9) 0.0005(9)

loop_
_atom_type_symbol
_atom_type_description
_atom_type_scat_dispersion_real
_atom_type_scat_dispersion_imag
_atom_type_scat_source
C C 0.0033 0.0016 'International Tables Vol C Tables 4.2.6.8 and 6.1.1.4'
H H 0.0000 0.0000 'International Tables Vol C Tables 4.2.6.8 and 6.1.1.4'
Co Co 0.3494 0.9721 'International Tables Vol C Tables 4.2.6.8 and 6.1.1.4'
N N 0.0061 0.0033 'International Tables Vol C Tables 4.2.6.8 and 6.1.1.4'
O O 0.0106 0.0060 'International Tables Vol C Tables 4.2.6.8 and 6.1.1.4'
P P 0.1023 0.0942 'International Tables Vol C Tables 4.2.6.8 and 6.1.1.4'
Si Si 0.0817 0.0704 'International Tables Vol C Tables 4.2.6.8 and 6.1.1.4'

loop_
_geom_angle_atom_site_label_1
_geom_angle_atom_site_label_2
_geom_angle_atom_site_label_3
_geom_angle
_geom_angle_site_symmetry_1
_geom_angle_site_symmetry_3
_geom_angle_publ_flag
O12 Co1 O14 90.14(8) 1_556 . ?
O12 Co1 N2 172.30(8) 1_556 . ?
O12 Co1 O13 92.14(8) 1_556 . ?
O12 Co1 N1 95.89(8) 1_556 . ?
O9 Co1 O12 97.69(8) . 1_556 ?
O9 Co1 O14 92.83(9) . . ?
O9 Co1 N2 89.82(8) . . ?
O9 Co1 O13 91.45(9) . . ?
O9 Co1 N1 166.34(9) . . ?
O14 Co1 O13 174.84(9) . . ?
N2 Co1 O14 87.79(9) . . ?
N2 Co1 O13 89.35(9) . . ?
N1 Co1 O14 88.60(9) . . ?
N1 Co1 N2 76.65(9) . . ?
N1 Co1 O13 86.57(9) . . ?
O1 Co2 O15 91.49(9) . . ?
O1 Co2 N4 121.75(9) . . ?
O1 Co2 N3 87.87(9) . . ?
O15 Co2 N4 97.80(10) . . ?
O15 Co2 N3 172.80(10) . . ?
O3 Co2 O1 119.52(9) 2_565 . ?
O3 Co2 O15 95.80(9) 2_565 . ?
O3 Co2 N4 116.48(9) 2_565 . ?
O3 Co2 N3 90.75(9) 2_565 . ?
N4 Co2 N3 76.52(10) . . ?
C19 Si1 C1 110.19(12) . . ?
C19 Si1 C13 111.67(11) . . ?
C19 Si1 C7 109.59(12) . . ?
C1 Si1 C13 107.66(12) . . ?
C1 Si1 C7 105.62(11) . . ?
C13 Si1 C7 111.92(12) . . ?
O9 P3 O7 115.90(11) . . ?
O9 P3 O8 111.85(11) . . ?
O9 P3 C16 107.57(12) . . ?
O7 P3 O8 107.46(12) . . ?
O7 P3 C16 108.67(11) . . ?
O8 P3 C16 104.79(12) . . ?
O12 P4 C22 108.99(11) . . ?
O12 P4 O11 109.60(11) . . ?
O11 P4 C22 103.03(12) . . ?
O10 P4 O12 114.38(11) . . ?
O10 P4 C22 109.29(12) . . ?
O10 P4 O11 110.92(12) . . ?
O5 P2 O6 110.00(12) . . ?
O5 P2 C10 108.12(11) . . ?
O4 P2 O5 115.85(12) . . ?
O4 P2 O6 106.72(12) . . ?
O4 P2 C10 108.71(13) . . ?
O6 P2 C10 107.11(12) . . ?
O1 P1 O2 107.22(12) . . ?
O1 P1 C4 106.77(12) . . ?
O3 P1 O1 116.66(12) . . ?
O3 P1 O2 112.34(12) . . ?
O3 P1 C4 108.15(11) . . ?
O2 P1 C4 104.94(11) . . ?
P4 O12 Co1 127.83(10) . 1_554 ?
P3 O9 Co1 144.49(13) . . ?
P1 O1 Co2 137.73(12) . . ?
Co2 O15 H15A 113(3) . . ?
Co2 O15 H15B 129(4) . . ?
H15A O15 H15B 104(5) . . ?
Co1 O14 H14A 131(2) . . ?
Co1 O14 H14B 120(3) . . ?
H14A O14 H14B 107(4) . . ?
C30 N2 Co1 115.14(19) . . ?
C34 N2 Co1 125.33(19) . . ?
C34 N2 C30 119.2(3) . . ?
P1 O3 Co2 141.11(12) . 2_565 ?
Co1 O13 H13A 112(3) . . ?
Co1 O13 H13B 104(3) . . ?
H13A O13 H13B 113(4) . . ?
P3 O8 H8 109.5 . . ?
C29 N1 Co1 115.60(19) . . ?
C25 N1 Co1 125.2(2) . . ?
C25 N1 C29 118.7(3) . . ?
P2 O6 H6 109.5 . . ?
P1 O2 H2 109.5 . . ?
C11 C10 P2 124.5(2) . . ?
C9 C10 P2 117.9(2) . . ?
C9 C10 C11 117.6(3) . . ?
C20 C19 Si1 123.3(2) . . ?
C20 C19 C24 117.1(2) . . ?
C24 C19 Si1 119.28(19) . . ?
C2 C1 Si1 125.4(2) . . ?
C2 C1 C6 117.0(2) . . ?
C6 C1 Si1 117.6(2) . . ?
C21 C22 P4 121.8(2) . . ?
C21 C22 C23 118.2(2) . . ?
C23 C22 P4 120.0(2) . . ?
C40 N4 Co2 116.8(2) . . ?
C44 N4 Co2 123.9(2) . . ?
C44 N4 C40 119.3(3) . . ?
C4 C3 H3 119.8 . . ?
C2 C3 H3 119.8 . . ?
C2 C3 C4 120.5(3) . . ?
C14 C13 Si1 122.6(2) . . ?
C14 C13 C18 116.6(2) . . ?
C18 C13 Si1 120.8(2) . . ?
C15 C16 P3 123.3(2) . . ?
C17 C16 P3 119.0(2) . . ?
C17 C16 C15 117.7(3) . . ?
C12 C7 Si1 123.5(2) . . ?
C12 C7 C8 116.1(3) . . ?
C8 C7 Si1 120.4(2) . . ?
C3 C4 P1 121.7(2) . . ?
C5 C4 P1 119.5(2) . . ?
C5 C4 C3 118.8(2) . . ?
C19 C20 H20 119.5 . . ?
C21 C20 C19 121.0(3) . . ?
C21 C20 H20 119.5 . . ?
C22 C21 C20 121.2(2) . . ?
C22 C21 H21 119.4 . . ?
C20 C21 H21 119.4 . . ?
C1 C2 H2A 119.2 . . ?
C3 C2 C1 121.6(3) . . ?
C3 C2 H2A 119.2 . . ?
N2 C30 C29 115.7(2) . . ?
N2 C30 C31 121.0(3) . . ?
C31 C30 C29 123.3(3) . . ?
C4 C5 H5 119.8 . . ?
C6 C5 C4 120.4(3) . . ?
C6 C5 H5 119.8 . . ?
N1 C29 C30 115.8(2) . . ?
N1 C29 C28 120.9(3) . . ?
C28 C29 C30 123.2(3) . . ?
N4 C40 C39 115.8(3) . . ?
N4 C40 C41 120.6(4) . . ?
C41 C40 C39 123.7(3) . . ?
C39 N3 Co2 114.9(2) . . ?
C35 N3 Co2 125.2(2) . . ?
C35 N3 C39 119.4(3) . . ?
C16 C15 H15 119.5 . . ?
C14 C15 C16 121.0(3) . . ?
C14 C15 H15 119.5 . . ?
C22 C23 H23 119.9 . . ?
C24 C23 C22 120.3(3) . . ?
C24 C23 H23 119.9 . . ?
C16 C17 H17 119.6 . . ?
C16 C17 C18 120.8(3) . . ?
C18 C17 H17 119.6 . . ?
C13 C14 H14 119.0 . . ?
C15 C14 C13 121.9(3) . . ?
C15 C14 H14 119.0 . . ?
C13 C18 H18 119.2 . . ?
C17 C18 C13 121.7(3) . . ?
C17 C18 H18 119.2 . . ?
N2 C34 H34 118.8 . . ?
N2 C34 C33 122.5(3) . . ?
C33 C34 H34 118.8 . . ?
C29 C28 H28 120.1 . . ?
C27 C28 C29 119.8(3) . . ?
C27 C28 H28 120.1 . . ?
C10 C11 H11 119.8 . . ?
C10 C11 C12 120.3(3) . . ?
C12 C11 H11 119.8 . . ?
C19 C24 H24 119.0 . . ?
C23 C24 C19 122.0(3) . . ?
C23 C24 H24 119.0 . . ?
N3 C39 C40 114.8(3) . . ?
N3 C39 C38 121.2(4) . . ?
C38 C39 C40 124.0(3) . . ?
C1 C6 H6A 119.1 . . ?
C5 C6 C1 121.8(3) . . ?
C5 C6 H6A 119.1 . . ?
C30 C31 H31 120.4 . . ?
C32 C31 C30 119.1(3) . . ?
C32 C31 H31 120.4 . . ?
N4 C44 H44 118.6 . . ?
N4 C44 C43 122.7(4) . . ?
C43 C44 H44 118.6 . . ?
C36 C37 H37 120.2 . . ?
C38 C37 H37 120.2 . . ?
C38 C37 C36 119.6(4) . . ?
C34 C33 H33 120.7 . . ?
C32 C33 C34 118.5(3) . . ?
C32 C33 H33 120.7 . . ?
C10 C9 H9 119.2 . . ?
C10 C9 C8 121.7(3) . . ?
C8 C9 H9 119.2 . . ?
C7 C12 C11 122.8(3) . . ?
C7 C12 H12 118.6 . . ?
C11 C12 H12 118.6 . . ?
C28 C27 H27 120.5 . . ?
C26 C27 C28 119.1(3) . . ?
C26 C27 H27 120.5 . . ?
N1 C25 H25 118.6 . . ?
N1 C25 C26 122.8(3) . . ?
C26 C25 H25 118.6 . . ?
C31 C32 C33 119.5(3) . . ?
C31 C32 H32 120.3 . . ?
C33 C32 H32 120.3 . . ?
C41 C42 H42 120.1 . . ?
C41 C42 C43 119.8(4) . . ?
C43 C42 H42 120.1 . . ?
C27 C26 C25 118.8(4) . . ?
C27 C26 H26 120.6 . . ?
C25 C26 H26 120.6 . . ?
N3 C35 H35 119.1 . . ?
N3 C35 C36 121.8(4) . . ?
C36 C35 H35 119.1 . . ?
C7 C8 H8A 119.2 . . ?
C9 C8 C7 121.5(3) . . ?
C9 C8 H8A 119.2 . . ?
C40 C41 H41 120.2 . . ?
C42 C41 C40 119.7(4) . . ?
C42 C41 H41 120.2 . . ?
C44 C43 C42 118.0(4) . . ?
C44 C43 H43 121.0 . . ?
C42 C43 H43 121.0 . . ?
C37 C36 H36 120.5 . . ?
C35 C36 C37 119.0(4) . . ?
C35 C36 H36 120.5 . . ?
C39 C38 H38 120.5 . . ?
C37 C38 C39 119.0(4) . . ?
C37 C38 H38 120.5 . . ?
P4 O11 H11A 109.5 . . ?

loop_
_geom_bond_atom_site_label_1
_geom_bond_atom_site_label_2
_geom_bond_distance
_geom_bond_site_symmetry_2
_geom_bond_publ_flag
Co1 O12 2.0616(18) 1_556 ?
Co1 O9 2.0179(18) . ?
Co1 O14 2.168(2) . ?
Co1 N2 2.142(2) . ?
Co1 O13 2.201(2) . ?
Co1 N1 2.136(2) . ?
Co2 O1 1.9774(18) . ?
Co2 O15 2.067(2) . ?
Co2 O3 1.9529(19) 2_565 ?
Co2 N4 2.079(3) . ?
Co2 N3 2.144(2) . ?
Si1 C19 1.858(3) . ?
Si1 C1 1.870(3) . ?
Si1 C13 1.871(3) . ?
Si1 C7 1.886(3) . ?
P3 O9 1.4948(19) . ?
P3 O7 1.504(2) . ?
P3 O8 1.560(2) . ?
P3 C16 1.792(3) . ?
P4 O12 1.5140(19) . ?
P4 C22 1.792(3) . ?
P4 O11 1.569(2) . ?
P4 O10 1.496(2) . ?
P2 O5 1.507(2) . ?
P2 O4 1.493(2) . ?
P2 O6 1.562(2) . ?
P2 C10 1.798(3) . ?
P1 O1 1.500(2) . ?
P1 O3 1.492(2) . ?
P1 O2 1.564(2) . ?
P1 C4 1.790(3) . ?
O15 H15A 0.89(5) . ?
O15 H15B 0.85(6) . ?
O14 H14A 0.86(3) . ?
O14 H14B 0.72(4) . ?
N2 C30 1.345(3) . ?
N2 C34 1.322(4) . ?
O13 H13A 0.81(4) . ?
O13 H13B 0.75(5) . ?
O8 H8 0.8200 . ?
N1 C29 1.346(4) . ?
N1 C25 1.327(4) . ?
O6 H6 0.8200 . ?
O2 H2 0.8200 . ?
C10 C11 1.374(4) . ?
C10 C9 1.371(4) . ?
C19 C20 1.386(4) . ?
C19 C24 1.387(4) . ?
C1 C2 1.390(4) . ?
C1 C6 1.393(4) . ?
C22 C21 1.372(4) . ?
C22 C23 1.391(4) . ?
N4 C40 1.344(4) . ?
N4 C44 1.338(4) . ?
C3 H3 0.9300 . ?
C3 C4 1.386(4) . ?
C3 C2 1.380(4) . ?
C13 C14 1.383(4) . ?
C13 C18 1.393(4) . ?
C16 C15 1.385(4) . ?
C16 C17 1.382(4) . ?
C7 C12 1.370(4) . ?
C7 C8 1.386(4) . ?
C4 C5 1.380(4) . ?
C20 H20 0.9300 . ?
C20 C21 1.382(4) . ?
C21 H21 0.9300 . ?
C2 H2A 0.9300 . ?
C30 C29 1.473(4) . ?
C30 C31 1.389(4) . ?
C5 H5 0.9300 . ?
C5 C6 1.378(4) . ?
C29 C28 1.390(4) . ?
C40 C39 1.468(5) . ?
C40 C41 1.386(5) . ?
N3 C39 1.342(4) . ?
N3 C35 1.328(4) . ?
C15 H15 0.9300 . ?
C15 C14 1.377(4) . ?
C23 H23 0.9300 . ?
C23 C24 1.370(4) . ?
C17 H17 0.9300 . ?
C17 C18 1.383(4) . ?
C14 H14 0.9300 . ?
C18 H18 0.9300 . ?
C34 H34 0.9300 . ?
C34 C33 1.381(4) . ?
C28 H28 0.9300 . ?
C28 C27 1.373(5) . ?
C11 H11 0.9300 . ?
C11 C12 1.386(4) . ?
C24 H24 0.9300 . ?
C39 C38 1.387(5) . ?
C6 H6A 0.9300 . ?
C31 H31 0.9300 . ?
C31 C32 1.367(5) . ?
C44 H44 0.9300 . ?
C44 C43 1.377(5) . ?
C37 H37 0.9300 . ?
C37 C36 1.376(6) . ?
C37 C38 1.359(6) . ?
C33 H33 0.9300 . ?
C33 C32 1.374(5) . ?
C9 H9 0.9300 . ?
C9 C8 1.377(4) . ?
C12 H12 0.9300 . ?
C27 H27 0.9300 . ?
C27 C26 1.362(5) . ?
C25 H25 0.9300 . ?
C25 C26 1.388(5) . ?
C32 H32 0.9300 . ?
C42 H42 0.9300 . ?
C42 C41 1.371(6) . ?
C42 C43 1.378(6) . ?
C26 H26 0.9300 . ?
C35 H35 0.9300 . ?
C35 C36 1.375(5) . ?
C8 H8A 0.9300 . ?
C41 H41 0.9300 . ?
C43 H43 0.9300 . ?
C36 H36 0.9300 . ?
C38 H38 0.9300 . ?
O11 H11A 0.8200 . ?

loop_
_geom_torsion_atom_site_label_1
_geom_torsion_atom_site_label_2
_geom_torsion_atom_site_label_3
_geom_torsion_atom_site_label_4
_geom_torsion
_geom_torsion_site_symmetry_1
_geom_torsion_site_symmetry_2
_geom_torsion_site_symmetry_3
_geom_torsion_site_symmetry_4
_geom_torsion_publ_flag
Co1 N2 C30 C29 12.1(3) . . . . ?
Co1 N2 C30 C31 -169.2(2) . . . . ?
Co1 N2 C34 C33 172.6(2) . . . . ?
Co1 N1 C29 C30 4.5(3) . . . . ?
Co1 N1 C29 C28 -171.8(2) . . . . ?
Co1 N1 C25 C26 169.8(3) . . . . ?
Co2 N4 C40 C39 -5.7(3) . . . . ?
Co2 N4 C40 C41 175.4(3) . . . . ?
Co2 N4 C44 C43 -177.0(3) . . . . ?
Co2 N3 C39 C40 10.4(3) . . . . ?
Co2 N3 C39 C38 -170.2(3) . . . . ?
Co2 N3 C35 C36 170.1(3) . . . . ?
Si1 C19 C20 C21 -172.1(2) . . . . ?
Si1 C19 C24 C23 170.8(3) . . . . ?
Si1 C1 C2 C3 174.8(2) . . . . ?
Si1 C1 C6 C5 -175.8(2) . . . . ?
Si1 C13 C14 C15 -175.9(2) . . . . ?
Si1 C13 C18 C17 175.2(2) . . . . ?
Si1 C7 C12 C11 -179.7(3) . . . . ?
Si1 C7 C8 C9 180.0(3) . . . . ?
P3 C16 C15 C14 175.4(2) . . . . ?
P3 C16 C17 C18 -176.2(2) . . . . ?
P4 C22 C21 C20 178.4(2) . . . . ?
P4 C22 C23 C24 -179.9(2) . . . . ?
P2 C10 C11 C12 177.4(3) . . . . ?
P2 C10 C9 C8 -177.2(3) . . . . ?
P1 C4 C5 C6 176.6(2) . . . . ?
O12 P4 C22 C21 -123.2(2) . . . . ?
O12 P4 C22 C23 58.1(3) . . . . ?
O9 P3 C16 C15 137.9(2) . . . . ?
O9 P3 C16 C17 -42.9(3) . . . . ?
O1 P1 O3 Co2 -76.2(2) . . . 2_565 ?
O1 P1 C4 C3 175.9(2) . . . . ?
O1 P1 C4 C5 -2.8(3) . . . . ?
O5 P2 C10 C11 130.2(3) . . . . ?
O5 P2 C10 C9 -51.1(3) . . . . ?
O7 P3 O9 Co1 31.3(3) . . . . ?
O7 P3 C16 C15 -95.9(3) . . . . ?
O7 P3 C16 C17 83.3(2) . . . . ?
N2 C30 C29 N1 -11.1(4) . . . . ?
N2 C30 C29 C28 165.2(3) . . . . ?
N2 C30 C31 C32 -4.6(5) . . . . ?
N2 C34 C33 C32 -3.5(5) . . . . ?
O3 P1 O1 Co2 31.8(2) . . . . ?
O3 P1 C4 C3 -57.8(2) . . . . ?
O3 P1 C4 C5 123.5(2) . . . . ?
O8 P3 O9 Co1 -92.4(2) . . . . ?
O8 P3 C16 C15 18.7(3) . . . . ?
O8 P3 C16 C17 -162.0(2) . . . . ?
O4 P2 C10 C11 -103.3(3) . . . . ?
O4 P2 C10 C9 75.4(3) . . . . ?
N1 C29 C28 C27 1.9(5) . . . . ?
N1 C25 C26 C27 0.6(6) . . . . ?
O6 P2 C10 C11 11.6(3) . . . . ?
O6 P2 C10 C9 -169.6(3) . . . . ?
O2 P1 O1 Co2 -95.11(19) . . . . ?
O2 P1 O3 Co2 48.1(3) . . . 2_565 ?
O2 P1 C4 C3 62.3(2) . . . . ?
O2 P1 C4 C5 -116.4(2) . . . . ?
C10 C11 C12 C7 0.7(6) . . . . ?
C10 C9 C8 C7 -1.2(7) . . . . ?
C19 Si1 C1 C2 7.0(3) . . . . ?
C19 Si1 C1 C6 -176.3(2) . . . . ?
C19 Si1 C13 C14 -64.0(3) . . . . ?
C19 Si1 C13 C18 116.9(2) . . . . ?
C19 Si1 C7 C12 57.1(3) . . . . ?
C19 Si1 C7 C8 -122.4(3) . . . . ?
C19 C20 C21 C22 1.3(5) . . . . ?
C1 Si1 C19 C20 111.9(2) . . . . ?
C1 Si1 C19 C24 -61.8(3) . . . . ?
C1 Si1 C13 C14 174.9(2) . . . . ?
C1 Si1 C13 C18 -4.1(3) . . . . ?
C1 Si1 C7 C12 175.8(3) . . . . ?
C1 Si1 C7 C8 -3.7(3) . . . . ?
C22 P4 O12 Co1 167.88(13) . . . 1_554 ?
C22 C23 C24 C19 1.8(5) . . . . ?
N4 C40 C39 N3 -3.3(4) . . . . ?
N4 C40 C39 C38 177.2(3) . . . . ?
N4 C40 C41 C42 2.4(6) . . . . ?
N4 C44 C43 C42 1.1(6) . . . . ?
C3 C4 C5 C6 -2.2(4) . . . . ?
C13 Si1 C19 C20 -7.7(3) . . . . ?
C13 Si1 C19 C24 178.6(2) . . . . ?
C13 Si1 C1 C2 129.0(2) . . . . ?
C13 Si1 C1 C6 -54.3(2) . . . . ?
C13 Si1 C7 C12 -67.3(3) . . . . ?
C13 Si1 C7 C8 113.2(3) . . . . ?
C16 P3 O9 Co1 153.1(2) . . . . ?
C16 C15 C14 C13 0.7(5) . . . . ?
C16 C17 C18 C13 0.8(5) . . . . ?
C7 Si1 C19 C20 -132.3(2) . . . . ?
C7 Si1 C19 C24 54.0(3) . . . . ?
C7 Si1 C1 C2 -111.3(2) . . . . ?
C7 Si1 C1 C6 65.4(2) . . . . ?
C7 Si1 C13 C14 59.2(3) . . . . ?
C7 Si1 C13 C18 -119.8(2) . . . . ?
C4 P1 O1 Co2 152.85(17) . . . . ?
C4 P1 O3 Co2 163.5(2) . . . 2_565 ?
C4 C3 C2 C1 0.7(4) . . . . ?
C4 C5 C6 C1 0.9(4) . . . . ?
C20 C19 C24 C23 -3.3(5) . . . . ?
C21 C22 C23 C24 1.3(5) . . . . ?
C2 C1 C6 C5 1.1(4) . . . . ?
C2 C3 C4 P1 -177.3(2) . . . . ?
C2 C3 C4 C5 1.4(4) . . . . ?
C30 N2 C34 C33 -0.2(4) . . . . ?
C30 C29 C28 C27 -174.2(3) . . . . ?
C30 C31 C32 C33 0.8(5) . . . . ?
C29 N1 C25 C26 -1.5(5) . . . . ?
C29 C30 C31 C32 174.1(3) . . . . ?
C29 C28 C27 C26 -2.7(5) . . . . ?
C40 N4 C44 C43 0.5(5) . . . . ?
C40 C39 C38 C37 178.0(4) . . . . ?
N3 C39 C38 C37 -1.4(6) . . . . ?
N3 C35 C36 C37 -0.2(6) . . . . ?
C15 C16 C17 C18 3.1(4) . . . . ?
C23 C22 C21 C20 -2.9(4) . . . . ?
C17 C16 C15 C14 -3.8(4) . . . . ?
C14 C13 C18 C17 -3.9(4) . . . . ?
C18 C13 C14 C15 3.1(4) . . . . ?
C34 N2 C30 C29 -174.5(2) . . . . ?
C34 N2 C30 C31 4.3(4) . . . . ?
C34 C33 C32 C31 3.1(5) . . . . ?
C28 C27 C26 C25 1.5(6) . . . . ?
C11 C10 C9 C8 1.6(6) . . . . ?
C24 C19 C20 C21 1.8(4) . . . . ?
C39 C40 C41 C42 -176.4(4) . . . . ?
C39 N3 C35 C36 -1.1(5) . . . . ?
C6 C1 C2 C3 -1.9(4) . . . . ?
C31 C30 C29 N1 170.2(3) . . . . ?
C31 C30 C29 C28 -13.6(4) . . . . ?
C44 N4 C40 C39 176.7(3) . . . . ?
C44 N4 C40 C41 -2.2(5) . . . . ?
C9 C10 C11 C12 -1.3(5) . . . . ?
C12 C7 C8 C9 0.5(6) . . . . ?
C25 N1 C29 C30 176.5(3) . . . . ?
C25 N1 C29 C28 0.2(4) . . . . ?
C35 N3 C39 C40 -177.6(3) . . . . ?
C35 N3 C39 C38 1.9(5) . . . . ?
C8 C7 C12 C11 -0.2(5) . . . . ?
C41 C40 C39 N3 175.5(3) . . . . ?
C41 C40 C39 C38 -3.9(5) . . . . ?
C41 C42 C43 C44 -0.9(7) . . . . ?
C43 C42 C41 C40 -0.8(7) . . . . ?
C36 C37 C38 C39 0.1(7) . . . . ?
C38 C37 C36 C35 0.7(7) . . . . ?
O11 P4 O12 Co1 -80.06(16) . . . 1_554 ?
O11 P4 C22 C21 120.5(2) . . . . ?
O11 P4 C22 C23 -58.3(3) . . . . ?
O10 P4 O12 Co1 45.23(18) . . . 1_554 ?
O10 P4 C22 C21 2.5(3) . . . . ?
O10 P4 C22 C23 -176.3(2) . . . . ?
